data_7703554
loop_
_publ_author_name
'Yang, Ya'
'Song, Miao'
'Zhang, Jie'
'Gao, Lihua'
'Wu, Xiaowen'
'Wu, Kui'

_publ_section_title
;
 Coordinated regulation on critical physiochemical performances activated
 from mixed tetrahedral anionic ligands in new series of
 Sr<sub>6</sub>A<sub>4</sub>M<sub>4</sub>S<sub>16</sub> (A = Ag, Cu; M =
 Ge, Sn) nonlinear optical materials.
;
_journal_issue 11
_journal_name_full 'Dalton transactions (Cambridge, England : 2003)'
_journal_page_first 3388
_journal_page_last 3392
_journal_paper_doi 10.1039/d0dt00432d
_journal_volume 49
_journal_year 2020
_chemical_formula_sum 'Ag4 Ge4 S16 Sr6'
_chemical_formula_weight 1760.52
_space_group_crystal_system cubic
_space_group_IT_number 220
_space_group_name_Hall 'I -4bd 2c 3'
_space_group_name_H-M_alt 'I -4 3 d'
_atom_sites_solution_hydrogens none
_audit_creation_method SHELXL-2016/6
_audit_update_record
;
2020-02-01 deposited with the CCDC.	2020-02-19 downloaded from the CCDC.
;
_cell_angle_alpha 90
_cell_angle_beta 90
_cell_angle_gamma 90
_cell_formula_units_Z 4
_cell_length_a 14.0925(15)
_cell_length_b 14.0925(15)
_cell_length_c 14.0925(15)
_cell_measurement_reflns_used 3725
_cell_measurement_temperature 293(2)
_cell_measurement_theta_max 27.17
_cell_measurement_theta_min 3.54
_cell_volume 2798.8(5)
_computing_cell_refinement 'Bruker SMART'
_computing_data_collection 'Bruker SMART'
_computing_data_reduction 'Bruker SAINT'
_computing_molecular_graphics 'Bruker SHELXTL'
_computing_publication_material 'Bruker SHELXTL'
_computing_structure_refinement 'Bruker SHELXTL'
_computing_structure_solution 'Bruker SHELXTL'
_diffrn_ambient_temperature 293(2)
_diffrn_measured_fraction_theta_full 1.000
_diffrn_measured_fraction_theta_max 1.000
_diffrn_measurement_device_type 'CCD area detector'
_diffrn_measurement_method 'phi and omega scans'
_diffrn_radiation_type MoK\a
_diffrn_radiation_wavelength 0.71073
_diffrn_reflns_av_R_equivalents 0.0361
_diffrn_reflns_av_unetI/netI 0.0244
_diffrn_reflns_Laue_measured_fraction_full 1.000
_diffrn_reflns_Laue_measured_fraction_max 1.000
_diffrn_reflns_limit_h_max 16
_diffrn_reflns_limit_h_min -14
_diffrn_reflns_limit_k_max 16
_diffrn_reflns_limit_k_min -16
_diffrn_reflns_limit_l_max 16
_diffrn_reflns_limit_l_min -12
_diffrn_reflns_number 7448
_diffrn_reflns_point_group_measured_fraction_full 1.000
_diffrn_reflns_point_group_measured_fraction_max 1.000
_diffrn_reflns_theta_full 24.958
_diffrn_reflns_theta_max 24.958
_diffrn_reflns_theta_min 3.541
_diffrn_source 'sealed tube'
_exptl_absorpt_coefficient_mu 19.476
_exptl_absorpt_correction_type multi-scan
_exptl_absorpt_process_details SADABS
_exptl_crystal_colour yellow
_exptl_crystal_density_diffrn 4.178
_exptl_crystal_description block
_exptl_crystal_F_000 3200
_exptl_crystal_size_max 0.204
_exptl_crystal_size_mid 0.187
_exptl_crystal_size_min 0.164
_exptl_transmission_factor_max 0.1303
_exptl_transmission_factor_min 0.0551
_refine_diff_density_max 0.408
_refine_diff_density_min -0.751
_refine_diff_density_rms 0.095
_refine_ls_abs_structure_details
;
 Refined as an inversion twin.
;
_refine_ls_abs_structure_Flack 0.00(2)
_refine_ls_extinction_coef 0.00019(4)
_refine_ls_extinction_expression Fc^*^=kFc[1+0.001xFc^2^\l^3^/sin(2\q)]^-1/4^
_refine_ls_extinction_method 'SHELXL-2016/6 (Sheldrick 2016)'
_refine_ls_goodness_of_fit_ref 1.098
_refine_ls_hydrogen_treatment none
_refine_ls_matrix_type full
_refine_ls_number_parameters 30
_refine_ls_number_reflns 417
_refine_ls_number_restraints 0
_refine_ls_restrained_S_all 1.098
_refine_ls_R_factor_all 0.0183
_refine_ls_R_factor_gt 0.0181
_refine_ls_shift/su_max 0.000
_refine_ls_shift/su_mean 0.000
_refine_ls_structure_factor_coef Fsqd
_refine_ls_weighting_details 'w=1/[\s^2^(Fo^2^)+(0.0173P)^2^+18.4537P] where P=(Fo^2^+2Fc^2^)/3'
_refine_ls_weighting_scheme calc
_refine_ls_wR_factor_gt 0.0469
_refine_ls_wR_factor_ref 0.0470
_reflns_Friedel_coverage 0.771
_reflns_Friedel_fraction_full 1.000
_reflns_Friedel_fraction_max 1.000
_reflns_number_gt 415
_reflns_number_total 417
_reflns_threshold_expression 'I > 2\s(I)'
_cod_data_source_file d0dt00432d2.cif
_cod_data_source_block 1_CCDC2
_cod_depositor_comments 'Adding full bibliography for 7703552--7703555.cif.'
_cod_original_cell_volume 2798.8(9)
_cod_database_code 7703554
_shelx_shelxl_version_number 2016/6
_shelx_space_group_comment
;
The symmetry employed for this shelxl refinement is uniquely defined
by the following loop, which should always be used as a source of
symmetry information in preference to the above space-group names.
They are only intended as comments.
;
_shelx_estimated_absorpt_t_min 0.0551
_shelx_estimated_absorpt_t_max 0.1303

loop_
_space_group_symop_operation_xyz
'x, y, z'
'y+1/4, -x+3/4, -z+1/4'
'-x, -y+1/2, z'
'-y+3/4, x+3/4, -z+1/4'
'x, -y, -z+1/2'
'-y+1/4, -x+3/4, z+3/4'
'-x, y+1/2, -z+1/2'
'y+3/4, x+3/4, z+3/4'
'z, x, y'
'x+1/4, -z+3/4, -y+1/4'
'-z, -x+1/2, y'
'-x+3/4, z+3/4, -y+1/4'
'z, -x, -y+1/2'
'-x+1/4, -z+3/4, y+3/4'
'-z, x+1/2, -y+1/2'
'x+3/4, z+3/4, y+3/4'
'y, z, x'
'z+3/4, y+3/4, x+3/4'
'z+3/4, -y+1/4, -x+3/4'
'-z+1/4, -y+3/4, x+3/4'
'-z+1/4, y+1/4, -x+3/4'
'y, -z, -x+1/2'
'-y+1/2, -z, x+1/2'
'-y, z+1/2, -x+1/2'
'x+1/2, y+1/2, z+1/2'
'y+3/4, -x+5/4, -z+3/4'
'-x+1/2, -y+1, z+1/2'
'-y+5/4, x+5/4, -z+3/4'
'x+1/2, -y+1/2, -z+1'
'-y+3/4, -x+5/4, z+5/4'
'-x+1/2, y+1, -z+1'
'y+5/4, x+5/4, z+5/4'
'z+1/2, x+1/2, y+1/2'
'x+3/4, -z+5/4, -y+3/4'
'-z+1/2, -x+1, y+1/2'
'-x+5/4, z+5/4, -y+3/4'
'z+1/2, -x+1/2, -y+1'
'-x+3/4, -z+5/4, y+5/4'
'-z+1/2, x+1, -y+1'
'x+5/4, z+5/4, y+5/4'
'y+1/2, z+1/2, x+1/2'
'z+5/4, y+5/4, x+5/4'
'z+5/4, -y+3/4, -x+5/4'
'-z+3/4, -y+5/4, x+5/4'
'-z+3/4, y+3/4, -x+5/4'
'y+1/2, -z+1/2, -x+1'
'-y+1, -z+1/2, x+1'
'-y+1/2, z+1, -x+1'

loop_
_atom_site_label
_atom_site_type_symbol
_atom_site_fract_x
_atom_site_fract_y
_atom_site_fract_z
_atom_site_U_iso_or_equiv
_atom_site_adp_type
_atom_site_occupancy
_atom_site_site_symmetry_order
_atom_site_calc_flag
_atom_site_refinement_flags_posn
_atom_site_refinement_flags_adp
_atom_site_refinement_flags_occupancy
_atom_site_disorder_assembly
_atom_site_disorder_group
Sr1 Sr 0.250000 1.22902(7) 0.000000 0.0252(3) Uani 1 2 d S T P . .
Ge1 Ge 0.01589(5) 1.01589(5) 0.01589(5) 0.0100(3) Uani 1 3 d S T P . .
Ag1A Ag 0.250000 0.875000 0.000000 0.0380(6) Uani 0.6667 4 d S T P . .
Ag1B Ag 0.250000 0.7714(6) 0.000000 0.101(2) Uani 0.3333 2 d S T P . .
S1 S 0.10138(12) 0.93309(12) -0.08784(12) 0.0166(4) Uani 1 1 d . . . . .
S2 S 0.10615(13) 1.10615(13) 0.10615(13) 0.0230(8) Uani 1 3 d S T P . .

loop_
_atom_site_aniso_label
_atom_site_aniso_U_11
_atom_site_aniso_U_22
_atom_site_aniso_U_33
_atom_site_aniso_U_23
_atom_site_aniso_U_13
_atom_site_aniso_U_12
Sr1 0.0308(6) 0.0316(6) 0.0132(5) 0.000 0.0020(5) 0.000
Ge1 0.0100(3) 0.0100(3) 0.0100(3) -0.0005(2) -0.0005(2) -0.0005(2)
Ag1A 0.0218(7) 0.0705(16) 0.0218(7) 0.000 0.000 0.000
Ag1B 0.081(3) 0.199(7) 0.0227(18) 0.000 0.021(2) 0.000
S1 0.0165(9) 0.0173(9) 0.0161(8) 0.0004(7) 0.0013(7) 0.0017(6)
S2 0.0230(8) 0.0230(8) 0.0230(8) -0.0046(8) -0.0046(8) -0.0046(8)

loop_
_atom_type_symbol
_atom_type_description
_atom_type_scat_dispersion_real
_atom_type_scat_dispersion_imag
_atom_type_scat_source
Ag Ag -0.8971 1.1015 'International Tables Vol C Tables 4.2.6.8 and 6.1.1.4'
Ge Ge 0.1547 1.8001 'International Tables Vol C Tables 4.2.6.8 and 6.1.1.4'
S S 0.1246 0.1234 'International Tables Vol C Tables 4.2.6.8 and 6.1.1.4'
Sr Sr -1.5307 3.2498 'International Tables Vol C Tables 4.2.6.8 and 6.1.1.4'

loop_
_geom_angle_atom_site_label_1
_geom_angle_atom_site_label_2
_geom_angle_atom_site_label_3
_geom_angle
_geom_angle_site_symmetry_1
_geom_angle_site_symmetry_3
_geom_angle_publ_flag
S1 Sr1 S1 110.21(7) 32_354 28_554 ?
S1 Sr1 S2 75.26(5) 32_354 . ?
S1 Sr1 S2 154.49(6) 28_554 . ?
S1 Sr1 S2 154.49(6) 32_354 31_544 ?
S1 Sr1 S2 75.26(5) 28_554 31_544 ?
S2 Sr1 S2 111.00(6) . 31_544 ?
S1 Sr1 S1 131.42(5) 32_354 36_455 ?
S1 Sr1 S1 71.73(7) 28_554 36_455 ?
S2 Sr1 S1 85.96(7) . 36_455 ?
S2 Sr1 S1 74.09(6) 31_544 36_455 ?
S1 Sr1 S1 71.73(7) 32_354 40_453 ?
S1 Sr1 S1 131.42(5) 28_554 40_453 ?
S2 Sr1 S1 74.09(6) . 40_453 ?
S2 Sr1 S1 85.95(7) 31_544 40_453 ?
S1 Sr1 S1 144.57(7) 36_455 40_453 ?
S1 Sr1 S1 66.57(3) 32_354 37_565 ?
S1 Sr1 S1 66.57(3) 28_554 37_565 ?
S2 Sr1 S1 134.44(6) . 37_565 ?
S2 Sr1 S1 95.00(3) 31_544 37_565 ?
S1 Sr1 S1 138.30(6) 36_455 37_565 ?
S1 Sr1 S1 71.12(5) 40_453 37_565 ?
S1 Sr1 S1 66.57(3) 32_354 11_564 ?
S1 Sr1 S1 66.57(3) 28_554 11_564 ?
S2 Sr1 S1 95.00(3) . 11_564 ?
S2 Sr1 S1 134.45(6) 31_544 11_564 ?
S1 Sr1 S1 71.12(5) 36_455 11_564 ?
S1 Sr1 S1 138.30(6) 40_453 11_564 ?
S1 Sr1 S1 91.93(6) 37_565 11_564 ?
S1 Sr1 Ag1B 124.90(4) 32_354 43_464 ?
S1 Sr1 Ag1B 124.90(4) 28_554 43_464 ?
S2 Sr1 Ag1B 55.50(3) . 43_464 ?
S2 Sr1 Ag1B 55.50(3) 31_544 43_464 ?
S1 Sr1 Ag1B 72.28(4) 36_455 43_464 ?
S1 Sr1 Ag1B 72.28(4) 40_453 43_464 ?
S1 Sr1 Ag1B 134.04(3) 37_565 43_464 ?
S1 Sr1 Ag1B 134.04(3) 11_564 43_464 ?
S1 Sr1 Ag1B 101.45(12) 32_354 38_553 ?
S1 Sr1 Ag1B 72.91(12) 28_554 38_553 ?
S2 Sr1 Ag1B 131.61(11) . 38_553 ?
S2 Sr1 Ag1B 55.28(10) 31_544 38_553 ?
S1 Sr1 Ag1B 123.66(14) 36_455 38_553 ?
S1 Sr1 Ag1B 59.76(13) 40_453 38_553 ?
S1 Sr1 Ag1B 42.18(5) 37_565 38_553 ?
S1 Sr1 Ag1B 128.70(6) 11_564 38_553 ?
Ag1B Sr1 Ag1B 94.781(17) 43_464 38_553 ?
S1 Sr1 Ag1B 72.91(12) 32_354 34_455 ?
S1 Sr1 Ag1B 101.45(12) 28_554 34_455 ?
S2 Sr1 Ag1B 55.28(10) . 34_455 ?
S2 Sr1 Ag1B 131.61(11) 31_544 34_455 ?
S1 Sr1 Ag1B 59.76(13) 36_455 34_455 ?
S1 Sr1 Ag1B 123.66(14) 40_453 34_455 ?
S1 Sr1 Ag1B 128.70(6) 37_565 34_455 ?
S1 Sr1 Ag1B 42.18(5) 11_564 34_455 ?
Ag1B Sr1 Ag1B 94.781(17) 43_464 34_455 ?
Ag1B Sr1 Ag1B 170.44(3) 38_553 34_455 ?
S1 Sr1 Ge1 35.94(3) 32_354 32_354 ?
S1 Sr1 Ge1 130.75(5) 28_554 32_354 ?
S2 Sr1 Ge1 68.47(6) . 32_354 ?
S2 Sr1 Ge1 121.49(5) 31_544 32_354 ?
S1 Sr1 Ge1 153.26(4) 36_455 32_354 ?
S1 Sr1 Ge1 35.95(3) 40_453 32_354 ?
S1 Sr1 Ge1 66.06(3) 37_565 32_354 ?
S1 Sr1 Ge1 102.42(3) 11_564 32_354 ?
Ag1B Sr1 Ge1 97.882(18) 43_464 32_354 ?
Ag1B Sr1 Ge1 81.13(14) 38_553 32_354 ?
Ag1B Sr1 Ge1 97.54(14) 34_455 32_354 ?
S2 Ge1 S1 111.69(5) . 17_465 ?
S2 Ge1 S1 111.69(5) . 9_564 ?
S1 Ge1 S1 107.17(5) 17_465 9_564 ?
S2 Ge1 S1 111.69(5) . . ?
S1 Ge1 S1 107.17(5) 17_465 . ?
S1 Ge1 S1 107.17(5) 9_564 . ?
S2 Ge1 Sr1 133.171(17) . 14_553 ?
S1 Ge1 Sr1 52.67(5) 17_465 14_553 ?
S1 Ge1 Sr1 115.13(6) 9_564 14_553 ?
S1 Ge1 Sr1 54.78(5) . 14_553 ?
S2 Ge1 Sr1 133.171(17) . 18_444 ?
S1 Ge1 Sr1 54.78(5) 17_465 18_444 ?
S1 Ge1 Sr1 52.67(5) 9_564 18_444 ?
S1 Ge1 Sr1 115.13(6) . 18_444 ?
Sr1 Ge1 Sr1 78.34(3) 14_553 18_444 ?
S2 Ge1 Sr1 133.171(17) . 26_354 ?
S1 Ge1 Sr1 115.13(6) 17_465 26_354 ?
S1 Ge1 Sr1 54.78(5) 9_564 26_354 ?
S1 Ge1 Sr1 52.67(5) . 26_354 ?
Sr1 Ge1 Sr1 78.34(3) 14_553 26_354 ?
Sr1 Ge1 Sr1 78.34(3) 18_444 26_354 ?
Ag1B Ag1A Ag1B 180.0 . 43_464 ?
Ag1B Ag1A S1 108.60(4) . . ?
Ag1B Ag1A S1 71.40(4) 43_464 . ?
Ag1B Ag1A S1 108.60(4) . 31_544 ?
Ag1B Ag1A S1 71.40(4) 43_464 31_544 ?
S1 Ag1A S1 142.81(7) . 31_544 ?
Ag1B Ag1A S1 71.40(4) . 20_564 ?
Ag1B Ag1A S1 108.60(4) 43_464 20_564 ?
S1 Ag1A S1 95.84(2) . 20_564 ?
S1 Ag1A S1 95.84(2) 31_544 20_564 ?
Ag1B Ag1A S1 71.40(4) . 43_464 ?
Ag1B Ag1A S1 108.60(4) 43_464 43_464 ?
S1 Ag1A S1 95.84(2) . 43_464 ?
S1 Ag1A S1 95.84(2) 31_544 43_464 ?
S1 Ag1A S1 142.81(7) 20_564 43_464 ?
Ag1B Ag1A Sr1 63.515(1) . 14_553 ?
Ag1B Ag1A Sr1 116.485(1) 43_464 14_553 ?
S1 Ag1A Sr1 51.56(4) . 14_553 ?
S1 Ag1A Sr1 154.97(4) 31_544 14_553 ?
S1 Ag1A Sr1 103.11(4) 20_564 14_553 ?
S1 Ag1A Sr1 59.26(4) 43_464 14_553 ?
Ag1B Ag1A Sr1 116.485(1) . 17_465 ?
Ag1B Ag1A Sr1 63.515(1) 43_464 17_465 ?
S1 Ag1A Sr1 103.11(4) . 17_465 ?
S1 Ag1A Sr1 59.26(4) 31_544 17_465 ?
S1 Ag1A Sr1 154.97(4) 20_564 17_465 ?
S1 Ag1A Sr1 51.56(4) 43_464 17_465 ?
Sr1 Ag1A Sr1 101.5 14_553 17_465 ?
Ag1B Ag1A Sr1 63.515(2) . 10_556 ?
Ag1B Ag1A Sr1 116.485(2) 43_464 10_556 ?
S1 Ag1A Sr1 154.97(4) . 10_556 ?
S1 Ag1A Sr1 51.56(4) 31_544 10_556 ?
S1 Ag1A Sr1 59.26(4) 20_564 10_556 ?
S1 Ag1A Sr1 103.11(4) 43_464 10_556 ?
Sr1 Ag1A Sr1 127.031(2) 14_553 10_556 ?
Sr1 Ag1A Sr1 101.5 17_465 10_556 ?
Ag1B Ag1A Sr1 116.485(1) . 23_664 ?
Ag1B Ag1A Sr1 63.515(1) 43_464 23_664 ?
S1 Ag1A Sr1 59.25(4) . 23_664 ?
S1 Ag1A Sr1 103.11(4) 31_544 23_664 ?
S1 Ag1A Sr1 51.56(4) 20_564 23_664 ?
S1 Ag1A Sr1 154.97(4) 43_464 23_664 ?
Sr1 Ag1A Sr1 101.5 14_553 23_664 ?
Sr1 Ag1A Sr1 127.031(1) 17_465 23_664 ?
Sr1 Ag1A Sr1 101.471(1) 10_556 23_664 ?
Ag1A Ag1B S1 75.23(19) . 43_464 ?
Ag1A Ag1B S1 75.23(19) . 20_564 ?
S1 Ag1B S1 150.5(4) 43_464 20_564 ?
Ag1A Ag1B Ag1B 0.0 . 43_464 ?
S1 Ag1B Ag1B 75.23(19) 43_464 43_464 ?
S1 Ag1B Ag1B 75.23(19) 20_564 43_464 ?
Ag1A Ag1B Sr1 180.0 . 43_464 ?
S1 Ag1B Sr1 104.77(19) 43_464 43_464 ?
S1 Ag1B Sr1 104.77(19) 20_564 43_464 ?
Ag1B Ag1B Sr1 180.0 43_464 43_464 ?
Ag1A Ag1B Sr1 94.88(14) . 14_553 ?
S1 Ag1B Sr1 66.58(4) 43_464 14_553 ?
S1 Ag1B Sr1 116.15(6) 20_564 14_553 ?
Ag1B Ag1B Sr1 94.88(14) 43_464 14_553 ?
Sr1 Ag1B Sr1 85.12(14) 43_464 14_553 ?
Ag1A Ag1B Sr1 94.88(14) . 10_556 ?
S1 Ag1B Sr1 116.15(6) 43_464 10_556 ?
S1 Ag1B Sr1 66.58(4) 20_564 10_556 ?
Ag1B Ag1B Sr1 94.88(14) 43_464 10_556 ?
Sr1 Ag1B Sr1 85.12(14) 43_464 10_556 ?
Sr1 Ag1B Sr1 170.2(3) 14_553 10_556 ?
Ge1 S1 Ag1B 89.64(11) . 43_464 ?
Ge1 S1 Ag1A 106.99(7) . . ?
Ag1B S1 Ag1A 33.36(19) 43_464 . ?
Ge1 S1 Sr1 91.39(6) . 26_354 ?
Ag1B S1 Sr1 140.31(17) 43_464 26_354 ?
Ag1A S1 Sr1 158.78(7) . 26_354 ?
Ge1 S1 Sr1 89.27(6) . 14_553 ?
Ag1B S1 Sr1 116.54(17) 43_464 14_553 ?
Ag1A S1 Sr1 87.94(5) . 14_553 ?
Sr1 S1 Sr1 103.15(5) 26_354 14_553 ?
Ge1 S1 Sr1 132.01(7) . 23_664 ?
Ag1B S1 Sr1 71.24(6) 43_464 23_664 ?
Ag1A S1 Sr1 80.84(4) . 23_664 ?
Sr1 S1 Sr1 78.93(5) 26_354 23_664 ?
Sr1 S1 Sr1 138.72(6) 14_553 23_664 ?
Ge1 S2 Sr1 115.30(6) . 17_465 ?
Ge1 S2 Sr1 115.30(6) . 9_564 ?
Sr1 S2 Sr1 103.07(7) 17_465 9_564 ?
Ge1 S2 Sr1 115.30(6) . . ?
Sr1 S2 Sr1 103.07(7) 17_465 . ?
Sr1 S2 Sr1 103.06(7) 9_564 . ?

loop_
_geom_bond_atom_site_label_1
_geom_bond_atom_site_label_2
_geom_bond_distance
_geom_bond_site_symmetry_2
_geom_bond_publ_flag
Sr1 S1 3.0141(18) 32_354 ?
Sr1 S1 3.0141(18) 28_554 ?
Sr1 S2 3.0570(15) . ?
Sr1 S2 3.0570(15) 31_544 ?
Sr1 S1 3.0961(17) 36_455 ?
Sr1 S1 3.0961(17) 40_453 ?
Sr1 S1 3.4387(19) 37_565 ?
Sr1 S1 3.4387(19) 11_564 ?
Sr1 Ag1B 3.529(9) 43_464 ?
Sr1 Ag1B 3.5484(9) 38_553 ?
Sr1 Ag1B 3.5484(9) 34_455 ?
Sr1 Ge1 3.7896(9) 32_354 ?
Ge1 S2 2.203(3) . ?
Ge1 S1 2.2248(19) 17_465 ?
Ge1 S1 2.2248(19) 9_564 ?
Ge1 S1 2.2248(19) . ?
Ag1A Ag1B 1.460(9) . ?
Ag1A Ag1B 1.460(9) 43_464 ?
Ag1A S1 2.5670(17) . ?
Ag1A S1 2.5670(17) 31_544 ?
Ag1A S1 2.5670(17) 20_564 ?
Ag1A S1 2.5670(17) 43_464 ?
Ag1B S1 2.516(3) 43_464 ?
Ag1B S1 2.516(3) 20_564 ?
Ag1B Ag1B 2.920(17) 43_464 ?

loop_
_geom_torsion_atom_site_label_1
_geom_torsion_atom_site_label_2
_geom_torsion_atom_site_label_3
_geom_torsion_atom_site_label_4
_geom_torsion
_geom_torsion_site_symmetry_1
_geom_torsion_site_symmetry_2
_geom_torsion_site_symmetry_3
_geom_torsion_site_symmetry_4
_geom_torsion_publ_flag
S1 Ag1A Ag1B S1 -90.001(0) . . . 43_464 ?
S1 Ag1A Ag1B S1 90.000(0) 31_544 . . 43_464 ?
S1 Ag1A Ag1B S1 180.000(0) 20_564 . . 43_464 ?
Sr1 Ag1A Ag1B S1 -64.22(4) 14_553 . . 43_464 ?
Sr1 Ag1A Ag1B S1 25.78(4) 17_465 . . 43_464 ?
Sr1 Ag1A Ag1B S1 115.78(4) 10_556 . . 43_464 ?
Sr1 Ag1A Ag1B S1 -154.22(4) 23_664 . . 43_464 ?
S1 Ag1A Ag1B S1 89.999(0) . . . 20_564 ?
S1 Ag1A Ag1B S1 -90.000(0) 31_544 . . 20_564 ?
S1 Ag1A Ag1B S1 180.000(0) 43_464 . . 20_564 ?
Sr1 Ag1A Ag1B S1 115.78(4) 14_553 . . 20_564 ?
Sr1 Ag1A Ag1B S1 -154.22(4) 17_465 . . 20_564 ?
Sr1 Ag1A Ag1B S1 -64.22(4) 10_556 . . 20_564 ?
Sr1 Ag1A Ag1B S1 25.78(4) 23_664 . . 20_564 ?
S1 Ag1A Ag1B Ag1B 0.000(0) . . . 43_464 ?
S1 Ag1A Ag1B Ag1B 0.000(0) 31_544 . . 43_464 ?
S1 Ag1A Ag1B Ag1B 0.000(0) 20_564 . . 43_464 ?
S1 Ag1A Ag1B Ag1B 0.000(0) 43_464 . . 43_464 ?
Sr1 Ag1A Ag1B Ag1B 0.0 14_553 . . 43_464 ?
Sr1 Ag1A Ag1B Ag1B 0.000(0) 17_465 . . 43_464 ?
Sr1 Ag1A Ag1B Ag1B 0.0 10_556 . . 43_464 ?
Sr1 Ag1A Ag1B Ag1B 0.000(0) 23_664 . . 43_464 ?
S1 Ag1A Ag1B Sr1 -25.78(4) . . . 14_553 ?
S1 Ag1A Ag1B Sr1 154.22(4) 31_544 . . 14_553 ?
S1 Ag1A Ag1B Sr1 -115.78(4) 20_564 . . 14_553 ?
S1 Ag1A Ag1B Sr1 64.22(4) 43_464 . . 14_553 ?
Sr1 Ag1A Ag1B Sr1 90.000(0) 17_465 . . 14_553 ?
Sr1 Ag1A Ag1B Sr1 180.0 10_556 . . 14_553 ?
Sr1 Ag1A Ag1B Sr1 -90.000(1) 23_664 . . 14_553 ?
S1 Ag1A Ag1B Sr1 154.22(4) . . . 10_556 ?
S1 Ag1A Ag1B Sr1 -25.78(4) 31_544 . . 10_556 ?
S1 Ag1A Ag1B Sr1 64.22(4) 20_564 . . 10_556 ?
S1 Ag1A Ag1B Sr1 -115.78(4) 43_464 . . 10_556 ?
Sr1 Ag1A Ag1B Sr1 180.0 14_553 . . 10_556 ?
Sr1 Ag1A Ag1B Sr1 -90.000(0) 17_465 . . 10_556 ?
Sr1 Ag1A Ag1B Sr1 90.000(0) 23_664 . . 10_556 ?
